data_7013988
loop_
_publ_author_name
'Raubenheimer, Helgard G.'
'du Toit, Aletta'
'du Toit, Maria'
'An, Jin'
'van Niekerk, Lizette'
'Cronje, Stephanie'
'Esterhuysen, Catharine'
'Crouch, Andrew M.'

_publ_section_title
;
 Anionic Fischer-type carbene complexes as bidentate (N,O) ligands.
;
_journal_issue 8
_journal_name_full 'Dalton transactions (Cambridge, England : 2003)'
_journal_page_first 1173
_journal_page_last 1180
_journal_paper_doi 10.1039/b316998g
_journal_year 2004
_chemical_formula_moiety 'C10 H4 Cr N O6 S, C4 H12 N'
_chemical_formula_sum 'C14 H16 Cr N2 O6 S'
_chemical_formula_weight 392.35
_chemical_name_systematic
;
?
;
_space_group_IT_number 2
_symmetry_cell_setting triclinic
_symmetry_space_group_name_Hall '-P 1'
_symmetry_space_group_name_H-M 'P -1'
_atom_sites_solution_hydrogens geom
_atom_sites_solution_primary direct
_atom_sites_solution_secondary difmap
_audit_creation_method SHELXL-97
_cell_angle_alpha 96.489(1)
_cell_angle_beta 94.082(1)
_cell_angle_gamma 105.554(1)
_cell_formula_units_Z 2
_cell_length_a 8.4678(1)
_cell_length_b 10.0587(2)
_cell_length_c 11.1857(2)
_cell_measurement_reflns_used 4308
_cell_measurement_temperature 293(2)
_cell_measurement_theta_max 27.88
_cell_measurement_theta_min 1.02
_cell_volume 906.83(3)
_computing_cell_refinement 'DENZO-SMN (Otwinowski & Minor, 1997)'
_computing_data_collection 'COLLECT (Nonius, 1998)'
_computing_data_reduction 'DENZO-SMN (Otwinowski & Minor, 1997)'
_computing_molecular_graphics 'ORTEP-III for Windows (Farrugia,1997)'
_computing_publication_material 'WINGX (Farrugia, 1999)'
_computing_structure_refinement 'SHELXL-97 (Sheldrick, 1997)'
_computing_structure_solution 'SHELXS-97 (Sheldrick, 1990)'
_diffrn_ambient_temperature 293(2)
_diffrn_measured_fraction_theta_full 0.994
_diffrn_measured_fraction_theta_max 0.994
_diffrn_measurement_device_type 'Nonius Kappa CCD'
_diffrn_measurement_method '\f and \w scans to fill Ewald sphere'
_diffrn_radiation_monochromator graphite
_diffrn_radiation_source 'fine-focus sealed tube'
_diffrn_radiation_type MoK\a
_diffrn_radiation_wavelength 0.71073
_diffrn_reflns_av_R_equivalents 0.0269
_diffrn_reflns_av_sigmaI/netI 0.0419
_diffrn_reflns_limit_h_max 10
_diffrn_reflns_limit_h_min -10
_diffrn_reflns_limit_k_max 12
_diffrn_reflns_limit_k_min -12
_diffrn_reflns_limit_l_max 14
_diffrn_reflns_limit_l_min -14
_diffrn_reflns_number 7587
_diffrn_reflns_theta_full 27.00
_diffrn_reflns_theta_max 27.00
_diffrn_reflns_theta_min 2.80
_exptl_absorpt_coefficient_mu 0.776
_exptl_absorpt_correction_type none
_exptl_crystal_colour red
_exptl_crystal_density_diffrn 1.437
_exptl_crystal_density_method 'not measured'
_exptl_crystal_description prism
_exptl_crystal_F_000 404
_exptl_crystal_size_max 0.16
_exptl_crystal_size_mid 0.1
_exptl_crystal_size_min 0.07
_refine_diff_density_max 0.201
_refine_diff_density_min -0.343
_refine_diff_density_rms 0.051
_refine_ls_extinction_method none
_refine_ls_goodness_of_fit_ref 1.058
_refine_ls_hydrogen_treatment constr
_refine_ls_matrix_type full
_refine_ls_number_parameters 222
_refine_ls_number_reflns 3932
_refine_ls_number_restraints 0
_refine_ls_restrained_S_all 1.058
_refine_ls_R_factor_all 0.0490
_refine_ls_R_factor_gt 0.0315
_refine_ls_shift/su_max 0.004
_refine_ls_shift/su_mean 0.000
_refine_ls_structure_factor_coef Fsqd
_refine_ls_weighting_details 'calc w=1/[\s^2^(Fo^2^)+(0.0341P)^2^+0.1549P] where P=(Fo^2^+2Fc^2^)/3'
_refine_ls_weighting_scheme calc
_refine_ls_wR_factor_gt 0.0734
_refine_ls_wR_factor_ref 0.0782
_reflns_number_gt 3054
_reflns_number_total 3932
_reflns_threshold_expression >2sigma(I)
_cod_data_source_file b316998g.txt
_cod_data_source_block 2
_cod_database_code 7013988

loop_
_symmetry_equiv_pos_as_xyz
'x, y, z'
'-x, -y, -z'

loop_
_atom_site_label
_atom_site_type_symbol
_atom_site_fract_x
_atom_site_fract_y
_atom_site_fract_z
_atom_site_U_iso_or_equiv
_atom_site_adp_type
_atom_site_occupancy
_atom_site_symmetry_multiplicity
_atom_site_calc_flag
_atom_site_refinement_flags
_atom_site_disorder_assembly
_atom_site_disorder_group
C1 C 0.4750(2) 0.7646(2) 0.11900(18) 0.0346(4) Uani 1 1 d . . .
C2 C 0.3037(2) 0.82508(19) 0.41742(18) 0.0312(4) Uani 1 1 d . . .
C3 C 0.4453(2) 0.9861(2) 0.25985(17) 0.0327(4) Uani 1 1 d . . .
C4 C 0.3510(2) 0.6009(2) 0.28063(16) 0.0293(4) Uani 1 1 d . . .
C5 C 0.6015(2) 0.81760(18) 0.35776(16) 0.0283(4) Uani 1 1 d . . .
C6 C 0.1680(2) 0.76051(18) 0.17034(16) 0.0265(4) Uani 1 1 d . . .
C11 C 0.0115(2) 0.66295(18) 0.20317(16) 0.0261(4) Uani 1 1 d . . .
C12 C -0.2651(2) 0.5120(2) 0.19807(18) 0.0351(5) Uani 1 1 d . . .
H12 H -0.3727 0.4549 0.1823 0.042 Uiso 1 1 calc R . .
C13 C -0.1758(2) 0.54173(19) 0.30809(17) 0.0294(4) Uani 1 1 d . . .
C14 C -0.2358(3) 0.4938(2) 0.42241(19) 0.0428(5) Uani 1 1 d . . .
H14A H -0.2498 0.5713 0.4749 0.064 Uiso 1 1 calc R . .
H14B H -0.1568 0.4558 0.4619 0.064 Uiso 1 1 calc R . .
H14C H -0.3394 0.4235 0.4040 0.064 Uiso 1 1 calc R . .
C21 C 0.8677(2) 0.8448(2) 0.86551(17) 0.0312(4) Uani 1 1 d . . .
H21A H 0.8322 0.9278 0.8778 0.047 Uiso 1 1 calc R . .
H21B H 0.9125 0.8272 0.9415 0.047 Uiso 1 1 calc R . .
H21C H 0.7754 0.7673 0.8324 0.047 Uiso 1 1 calc R . .
C22 C 1.1378(2) 0.9860(2) 0.83067(19) 0.0390(5) Uani 1 1 d . . .
H22A H 1.2214 0.9985 0.7761 0.058 Uiso 1 1 calc R . .
H22B H 1.1827 0.9705 0.9074 0.058 Uiso 1 1 calc R . .
H22C H 1.0999 1.0680 0.8413 0.058 Uiso 1 1 calc R . .
C23 C 1.0591(2) 0.7378(2) 0.76435(19) 0.0389(5) Uani 1 1 d . . .
H23A H 0.9711 0.6585 0.7280 0.058 Uiso 1 1 calc R . .
H23B H 1.0994 0.7210 0.8420 0.058 Uiso 1 1 calc R . .
H23C H 1.1468 0.7531 0.7132 0.058 Uiso 1 1 calc R . .
C24 C 0.9250(3) 0.8873(3) 0.66109(17) 0.0472(6) Uani 1 1 d . . .
H24A H 1.0073 0.8987 0.6054 0.071 Uiso 1 1 calc R . .
H24B H 0.8882 0.9697 0.6721 0.071 Uiso 1 1 calc R . .
H24C H 0.8333 0.8087 0.6293 0.071 Uiso 1 1 calc R . .
N1 N -0.01730(18) 0.62612(15) 0.30981(14) 0.0286(3) Uani 1 1 d . . .
N2 N 0.99680(17) 0.86339(15) 0.77971(12) 0.0255(3) Uani 1 1 d . . .
S1 S -0.15370(6) 0.59322(5) 0.09214(4) 0.03637(13) Uani 1 1 d . . .
Cr1 Cr 0.39731(3) 0.79319(3) 0.27152(2) 0.02332(9) Uani 1 1 d . . .
O1 O 0.5204(2) 0.7499(2) 0.02614(13) 0.0605(5) Uani 1 1 d . . .
O2 O 0.25574(19) 0.84974(15) 0.50792(13) 0.0473(4) Uani 1 1 d . . .
O3 O 0.47844(19) 1.10255(16) 0.25272(17) 0.0563(4) Uani 1 1 d . . .
O4 O 0.33074(18) 0.48467(15) 0.28705(15) 0.0476(4) Uani 1 1 d . . .
O5 O 0.72857(17) 0.83209(16) 0.41121(13) 0.0442(4) Uani 1 1 d . . .
O6 O 0.14380(15) 0.81220(15) 0.07748(12) 0.0388(3) Uani 1 1 d . . .

loop_
_atom_site_aniso_label
_atom_site_aniso_U_11
_atom_site_aniso_U_22
_atom_site_aniso_U_33
_atom_site_aniso_U_23
_atom_site_aniso_U_13
_atom_site_aniso_U_12
C1 0.0247(9) 0.0452(12) 0.0328(11) 0.0062(9) -0.0003(8) 0.0083(8)
C2 0.0319(10) 0.0233(10) 0.0363(11) 0.0048(8) 0.0009(9) 0.0047(8)
C3 0.0221(9) 0.0364(12) 0.0392(11) 0.0113(9) -0.0019(8) 0.0065(8)
C4 0.0217(9) 0.0325(11) 0.0314(10) 0.0016(8) 0.0015(8) 0.0051(8)
C5 0.0332(10) 0.0245(10) 0.0272(9) 0.0060(7) 0.0013(8) 0.0075(8)
C6 0.0250(9) 0.0261(10) 0.0289(9) 0.0059(7) -0.0002(7) 0.0082(7)
C11 0.0231(8) 0.0243(9) 0.0321(10) 0.0054(7) -0.0003(7) 0.0090(7)
C12 0.0225(9) 0.0333(11) 0.0472(12) 0.0060(9) 0.0030(9) 0.0038(8)
C13 0.0264(9) 0.0257(10) 0.0389(11) 0.0072(8) 0.0080(8) 0.0100(7)
C14 0.0421(12) 0.0416(13) 0.0462(12) 0.0140(10) 0.0150(10) 0.0083(10)
C21 0.0283(9) 0.0389(11) 0.0285(9) 0.0061(8) 0.0072(8) 0.0113(8)
C22 0.0336(10) 0.0329(11) 0.0471(12) 0.0064(9) 0.0059(9) 0.0029(8)
C23 0.0404(11) 0.0355(11) 0.0462(12) 0.0033(9) 0.0113(10) 0.0188(9)
C24 0.0497(13) 0.0777(17) 0.0241(10) 0.0149(10) 0.0037(9) 0.0315(12)
N1 0.0267(8) 0.0279(8) 0.0319(8) 0.0065(7) 0.0029(7) 0.0082(6)
N2 0.0271(7) 0.0294(8) 0.0217(7) 0.0044(6) 0.0027(6) 0.0104(6)
S1 0.0264(2) 0.0434(3) 0.0352(3) 0.0084(2) -0.0038(2) 0.0033(2)
Cr1 0.02094(15) 0.02497(17) 0.02329(15) 0.00468(11) 0.00036(11) 0.00505(11)
O1 0.0576(10) 0.0947(14) 0.0302(8) 0.0037(8) 0.0126(8) 0.0230(9)
O2 0.0566(9) 0.0463(9) 0.0354(8) -0.0042(7) 0.0175(7) 0.0089(7)
O3 0.0456(9) 0.0333(9) 0.0902(13) 0.0244(8) -0.0042(9) 0.0078(7)
O4 0.0454(8) 0.0271(8) 0.0695(11) 0.0086(7) 0.0087(8) 0.0072(6)
O5 0.0373(8) 0.0463(9) 0.0462(9) 0.0075(7) -0.0162(7) 0.0113(7)
O6 0.0302(7) 0.0463(9) 0.0400(8) 0.0223(7) -0.0036(6) 0.0059(6)

loop_
_atom_type_symbol
_atom_type_description
_atom_type_scat_dispersion_real
_atom_type_scat_dispersion_imag
_atom_type_scat_source
C C 0.0033 0.0016 'International Tables Vol C Tables 4.2.6.8 and 6.1.1.4'
H H 0.0000 0.0000 'International Tables Vol C Tables 4.2.6.8 and 6.1.1.4'
N N 0.0061 0.0033 'International Tables Vol C Tables 4.2.6.8 and 6.1.1.4'
S S 0.1246 0.1234 'International Tables Vol C Tables 4.2.6.8 and 6.1.1.4'
Cr Cr 0.3209 0.6236 'International Tables Vol C Tables 4.2.6.8 and 6.1.1.4'
O O 0.0106 0.0060 'International Tables Vol C Tables 4.2.6.8 and 6.1.1.4'

loop_
_geom_angle_atom_site_label_1
_geom_angle_atom_site_label_2
_geom_angle_atom_site_label_3
_geom_angle
_geom_angle_site_symmetry_1
_geom_angle_site_symmetry_3
_geom_angle_publ_flag
O1 C1 Cr1 178.32(19) . . ?
O2 C2 Cr1 176.07(16) . . ?
O3 C3 Cr1 178.25(16) . . ?
O4 C4 Cr1 176.72(16) . . ?
O5 C5 Cr1 179.64(18) . . ?
O6 C6 C11 112.43(15) . . ?
O6 C6 Cr1 125.70(13) . . ?
C11 C6 Cr1 121.83(12) . . ?
N1 C11 C6 126.98(16) . . ?
N1 C11 S1 114.00(13) . . ?
C6 C11 S1 118.99(13) . . ?
C13 C12 S1 111.08(14) . . ?
C13 C12 H12 124.5 . . ?
S1 C12 H12 124.5 . . ?
C12 C13 N1 114.48(16) . . ?
C12 C13 C14 125.81(17) . . ?
N1 C13 C14 119.70(17) . . ?
C13 C14 H14A 109.5 . . ?
C13 C14 H14B 109.5 . . ?
H14A C14 H14B 109.5 . . ?
C13 C14 H14C 109.5 . . ?
H14A C14 H14C 109.5 . . ?
H14B C14 H14C 109.5 . . ?
N2 C21 H21A 109.5 . . ?
N2 C21 H21B 109.5 . . ?
H21A C21 H21B 109.5 . . ?
N2 C21 H21C 109.5 . . ?
H21A C21 H21C 109.5 . . ?
H21B C21 H21C 109.5 . . ?
N2 C22 H22A 109.5 . . ?
N2 C22 H22B 109.5 . . ?
H22A C22 H22B 109.5 . . ?
N2 C22 H22C 109.5 . . ?
H22A C22 H22C 109.5 . . ?
H22B C22 H22C 109.5 . . ?
N2 C23 H23A 109.5 . . ?
N2 C23 H23B 109.5 . . ?
H23A C23 H23B 109.5 . . ?
N2 C23 H23C 109.5 . . ?
H23A C23 H23C 109.5 . . ?
H23B C23 H23C 109.5 . . ?
N2 C24 H24A 109.5 . . ?
N2 C24 H24B 109.5 . . ?
H24A C24 H24B 109.5 . . ?
N2 C24 H24C 109.5 . . ?
H24A C24 H24C 109.5 . . ?
H24B C24 H24C 109.5 . . ?
C11 N1 C13 111.35(15) . . ?
C23 N2 C24 110.48(15) . . ?
C23 N2 C22 108.29(15) . . ?
C24 N2 C22 109.83(16) . . ?
C23 N2 C21 110.07(14) . . ?
C24 N2 C21 109.14(14) . . ?
C22 N2 C21 109.03(14) . . ?
C12 S1 C11 89.06(9) . . ?
C5 Cr1 C4 88.53(8) . . ?
C5 Cr1 C1 94.00(8) . . ?
C4 Cr1 C1 89.78(8) . . ?
C5 Cr1 C3 91.50(8) . . ?
C4 Cr1 C3 179.04(8) . . ?
C1 Cr1 C3 89.26(9) . . ?
C5 Cr1 C2 90.65(8) . . ?
C4 Cr1 C2 91.86(8) . . ?
C1 Cr1 C2 175.11(8) . . ?
C3 Cr1 C2 89.10(8) . . ?
C5 Cr1 C6 178.19(8) . . ?
C4 Cr1 C6 90.30(7) . . ?
C1 Cr1 C6 84.62(7) . . ?
C3 Cr1 C6 89.65(7) . . ?
C2 Cr1 C6 90.76(7) . . ?

loop_
_geom_bond_atom_site_label_1
_geom_bond_atom_site_label_2
_geom_bond_distance
_geom_bond_site_symmetry_2
_geom_bond_publ_flag
C1 O1 1.141(2) . ?
C1 Cr1 1.891(2) . ?
C2 O2 1.143(2) . ?
C2 Cr1 1.896(2) . ?
C3 O3 1.143(2) . ?
C3 Cr1 1.894(2) . ?
C4 O4 1.146(2) . ?
C4 Cr1 1.884(2) . ?
C5 O5 1.158(2) . ?
C5 Cr1 1.8605(19) . ?
C6 O6 1.241(2) . ?
C6 C11 1.519(2) . ?
C6 Cr1 2.1026(17) . ?
C11 N1 1.309(2) . ?
C11 S1 1.7381(18) . ?
C12 C13 1.356(3) . ?
C12 S1 1.7106(19) . ?
C12 H12 0.9300 . ?
C13 N1 1.380(2) . ?
C13 C14 1.492(3) . ?
C14 H14A 0.9600 . ?
C14 H14B 0.9600 . ?
C14 H14C 0.9600 . ?
C21 N2 1.494(2) . ?
C21 H21A 0.9600 . ?
C21 H21B 0.9600 . ?
C21 H21C 0.9600 . ?
C22 N2 1.492(2) . ?
C22 H22A 0.9600 . ?
C22 H22B 0.9600 . ?
C22 H22C 0.9600 . ?
C23 N2 1.491(2) . ?
C23 H23A 0.9600 . ?
C23 H23B 0.9600 . ?
C23 H23C 0.9600 . ?
C24 N2 1.491(2) . ?
C24 H24A 0.9600 . ?
C24 H24B 0.9600 . ?
C24 H24C 0.9600 . ?
